data_7238491
loop_
_publ_author_name
'Wang, Lei'
'Zhao, Lei'
'Xu, Lingyan'
'Chen, Ruixin'
'Yang, Yu'

_publ_section_title
;
 Interesting organic supramolecular structures constructed by
 piperazine/N,N&#x2032;-dimethylpiperazine with aromatic multicomponent
 acids: synthon cooperation and structural diversity
;
_journal_issue 20
_journal_name_full CrystEngComm
_journal_page_first 6998
_journal_paper_doi 10.1039/c2ce25627d
_journal_volume 14
_journal_year 2012
_chemical_formula_moiety 'C11 H15 N O6'
_chemical_formula_sum 'C11 H15 N O6'
_chemical_formula_weight 257.24
_chemical_melting_point ?
_space_group_IT_number 2
_space_group_name_Hall '-P 1'
_space_group_name_H-M_alt 'P -1'
_symmetry_cell_setting triclinic
_symmetry_space_group_name_H-M 'P -1'
_atom_sites_solution_hydrogens geom
_atom_sites_solution_primary direct
_atom_sites_solution_secondary difmap
_audit_creation_method SHELXL-97
_cell_angle_alpha 88.535(4)
_cell_angle_beta 84.804(4)
_cell_angle_gamma 66.083(4)
_cell_formula_units_Z 2
_cell_length_a 8.4396(14)
_cell_length_b 8.5941(15)
_cell_length_c 8.9356(15)
_cell_measurement_temperature 293(2)
_cell_volume 589.98(17)
_computing_cell_refinement 'Bruker SMART'
_computing_data_collection 'Bruker SMART'
_computing_data_reduction 'Bruker SAINT'
_computing_molecular_graphics SHELXP-97
_computing_publication_material SHELXTL
_computing_structure_refinement 'SHELXL-97 (Sheldrick, 1997)'
_computing_structure_solution 'SHELXS-97 (Sheldrick, 1990)'
_diffrn_ambient_temperature 293(2)
_diffrn_detector_area_resol_mean 12.00cm
_diffrn_measured_fraction_theta_full 0.980
_diffrn_measured_fraction_theta_max 0.980
_diffrn_measurement_device_type 'CCD area detector'
_diffrn_measurement_method 'phi and omega scans'
_diffrn_radiation_monochromator graphite
_diffrn_radiation_source 'fine-focus sealed tube'
_diffrn_radiation_type MoK\a
_diffrn_radiation_wavelength 0.71073
_diffrn_reflns_av_R_equivalents 0.0136
_diffrn_reflns_av_sigmaI/netI 0.0248
_diffrn_reflns_limit_h_max 9
_diffrn_reflns_limit_h_min -10
_diffrn_reflns_limit_k_max 10
_diffrn_reflns_limit_k_min -10
_diffrn_reflns_limit_l_max 10
_diffrn_reflns_limit_l_min -10
_diffrn_reflns_number 3253
_diffrn_reflns_theta_full 25.68
_diffrn_reflns_theta_max 25.68
_diffrn_reflns_theta_min 2.59
_diffrn_standards_decay_% none
_diffrn_standards_interval_count none
_diffrn_standards_interval_time none
_diffrn_standards_number none
_exptl_absorpt_coefficient_mu 0.119
_exptl_absorpt_correction_T_max 0.0001
_exptl_absorpt_correction_T_min 0.0001
_exptl_absorpt_correction_type empirical
_exptl_absorpt_process_details SADABS
_exptl_crystal_colour colourless
_exptl_crystal_density_diffrn 1.448
_exptl_crystal_density_method 'not measured'
_exptl_crystal_description block
_exptl_crystal_F_000 272
_exptl_crystal_size_max 0.24
_exptl_crystal_size_mid 0.20
_exptl_crystal_size_min 0.18
_refine_diff_density_max 0.289
_refine_diff_density_min -0.290
_refine_diff_density_rms 0.079
_refine_ls_extinction_method none
_refine_ls_goodness_of_fit_ref 1.054
_refine_ls_hydrogen_treatment mixed
_refine_ls_matrix_type full
_refine_ls_number_parameters 171
_refine_ls_number_reflns 2193
_refine_ls_number_restraints 3
_refine_ls_restrained_S_all 1.055
_refine_ls_R_factor_all 0.0552
_refine_ls_R_factor_gt 0.0487
_refine_ls_shift/su_max 0.000
_refine_ls_shift/su_mean 0.000
_refine_ls_structure_factor_coef Fsqd
_refine_ls_weighting_details 'calc w=1/[\s^2^(Fo^2^)+(0.0746P)^2^+0.1993P] where P=(Fo^2^+2Fc^2^)/3'
_refine_ls_weighting_scheme calc
_refine_ls_wR_factor_gt 0.1279
_refine_ls_wR_factor_ref 0.1344
_reflns_number_gt 1900
_reflns_number_total 2193
_reflns_threshold_expression >2sigma(I)
_cod_data_source_file c2ce25627d.txt
_cod_data_source_block w4
_cod_depositor_comments
;
The following automatic conversions were performed:

data item '_chemical_melting_point' value 'not measured' was changed
to '?' -- the value is undefined or not given.

data item '_symmetry_cell_setting' value 'Triclinic' was changed to
'triclinic' in accordance with the
/home/saulius/struct/COD-crude-data/automatic-downloads/DataCite-retrospective/RSC/depositions/lib/dictionaries/cif_core.dic
dictionary named 'cif_core.dic' version 2.4.2 last updated on
2011-04-26.

Automatic conversion script
Id: cif_fix_values 6909 2019-04-08 15:41:33Z antanas 
;
_cod_original_sg_symbol_H-M P-1
_cod_database_code 7238491

loop_
_symmetry_equiv_pos_as_xyz
'x, y, z'
'-x, -y, -z'

loop_
_atom_site_label
_atom_site_type_symbol
_atom_site_fract_x
_atom_site_fract_y
_atom_site_fract_z
_atom_site_U_iso_or_equiv
_atom_site_adp_type
_atom_site_occupancy
_atom_site_symmetry_multiplicity
_atom_site_calc_flag
_atom_site_refinement_flags
O4 O 0.35244(19) 0.25542(17) 0.72405(14) 0.0395(4) Uani 1 1 d .
O1 O 0.17154(19) -0.22739(17) 1.18369(15) 0.0426(4) Uani 1 1 d .
O5 O 0.03577(19) 0.38303(17) 1.35769(14) 0.0402(4) Uani 1 1 d .
H5 H 0.0071 0.3274 1.4220 0.080 Uiso 1 1 calc .
O1W O -0.1018(2) -0.1777(2) 1.40215(15) 0.0452(4) Uani 1 1 d D
O2 O 0.2881(2) -0.22949(18) 0.95112(16) 0.0557(5) Uani 1 1 d .
H2 H 0.2947 -0.3273 0.9522 0.080 Uiso 1 1 calc .
O3 O 0.3330(2) 0.47208(18) 0.86419(16) 0.0482(4) Uani 1 1 d .
C6 C 0.1670(2) 0.3581(2) 1.10996(19) 0.0304(4) Uani 1 1 d .
H6 H 0.1558 0.4699 1.1169 0.080 Uiso 1 1 calc .
C8 C 0.3137(2) 0.3387(2) 0.8475(2) 0.0315(4) Uani 1 1 d .
N1 N 0.49034(19) 0.33823(18) 0.47689(16) 0.0305(4) Uani 1 1 d .
H1 H 0.4460 0.3256 0.5709 0.080 Uiso 1 1 calc .
C4 C 0.1235(2) 0.1187(2) 1.22129(19) 0.0316(4) Uani 1 1 d .
H4 H 0.0833 0.0705 1.3022 0.080 Uiso 1 1 calc .
C1 C 0.2434(2) 0.2638(2) 0.97840(19) 0.0291(4) Uani 1 1 d .
C2 C 0.2596(2) 0.0963(2) 0.96917(19) 0.0321(4) Uani 1 1 d .
H3 H 0.3105 0.0328 0.8816 0.080 Uiso 1 1 calc .
C3 C 0.2004(2) 0.0238(2) 1.08983(19) 0.0306(4) Uani 1 1 d .
C7 C 0.2173(2) -0.1555(2) 1.0814(2) 0.0321(4) Uani 1 1 d .
C5 C 0.1075(2) 0.2853(2) 1.23070(19) 0.0300(4) Uani 1 1 d .
C11 C 0.6596(2) 0.3507(2) 0.4898(2) 0.0352(4) Uani 1 1 d .
H11A H 0.7103 0.3623 0.3905 0.080 Uiso 1 1 calc .
H11B H 0.7395 0.2473 0.5335 0.080 Uiso 1 1 calc .
C10 C 0.3653(2) 0.4989(2) 0.4138(2) 0.0352(4) Uani 1 1 d .
H10A H 0.2542 0.4915 0.4084 0.080 Uiso 1 1 calc .
H10B H 0.4089 0.5139 0.3127 0.080 Uiso 1 1 calc .
C9 C 0.5134(3) 0.1879(3) 0.3847(2) 0.0429(5) Uani 1 1 d .
H9A H 0.4025 0.1833 0.3782 0.080 Uiso 1 1 calc .
H9B H 0.5897 0.0860 0.4306 0.080 Uiso 1 1 calc .
H9C H 0.5630 0.1972 0.2856 0.080 Uiso 1 1 calc .
H1WA H -0.173(3) -0.207(3) 1.351(3) 0.063(8) Uiso 1 1 d D
H1WB H -0.012(3) -0.191(4) 1.331(3) 0.075(9) Uiso 1 1 d D

loop_
_atom_site_aniso_label
_atom_site_aniso_U_11
_atom_site_aniso_U_22
_atom_site_aniso_U_33
_atom_site_aniso_U_23
_atom_site_aniso_U_13
_atom_site_aniso_U_12
O4 0.0615(9) 0.0388(7) 0.0261(7) -0.0025(6) 0.0087(6) -0.0308(7)
O1 0.0604(9) 0.0344(7) 0.0356(7) 0.0051(6) 0.0078(6) -0.0246(7)
O5 0.0559(9) 0.0380(7) 0.0276(7) -0.0090(6) 0.0109(6) -0.0223(7)
O1W 0.0526(9) 0.0540(9) 0.0330(8) -0.0024(6) 0.0041(7) -0.0271(8)
O2 0.1020(13) 0.0351(8) 0.0370(8) -0.0075(6) 0.0215(8) -0.0402(8)
O3 0.0776(11) 0.0366(8) 0.0409(8) -0.0053(6) 0.0132(7) -0.0373(8)
C6 0.0371(10) 0.0269(9) 0.0283(9) -0.0006(7) -0.0003(7) -0.0146(8)
C8 0.0407(10) 0.0280(9) 0.0277(9) 0.0002(7) 0.0020(7) -0.0169(8)
N1 0.0373(8) 0.0301(8) 0.0257(8) 0.0031(6) 0.0032(6) -0.0166(7)
C4 0.0401(10) 0.0337(10) 0.0239(9) 0.0027(7) 0.0026(7) -0.0190(8)
C1 0.0363(10) 0.0290(9) 0.0247(9) 0.0013(7) 0.0000(7) -0.0167(8)
C2 0.0446(11) 0.0280(9) 0.0247(9) -0.0012(7) 0.0033(8) -0.0170(8)
C3 0.0390(10) 0.0294(9) 0.0256(9) 0.0018(7) 0.0001(7) -0.0169(8)
C7 0.0415(10) 0.0302(9) 0.0270(9) 0.0023(7) 0.0007(7) -0.0178(8)
C5 0.0336(9) 0.0317(9) 0.0245(9) -0.0034(7) 0.0013(7) -0.0136(8)
C11 0.0334(10) 0.0335(10) 0.0371(10) 0.0040(8) 0.0003(8) -0.0128(8)
C10 0.0362(10) 0.0377(10) 0.0329(10) 0.0067(8) -0.0049(8) -0.0163(8)
C9 0.0574(13) 0.0370(11) 0.0361(11) -0.0049(8) 0.0045(9) -0.0223(10)

loop_
_atom_type_symbol
_atom_type_description
_atom_type_scat_dispersion_real
_atom_type_scat_dispersion_imag
_atom_type_scat_source
C C 0.0033 0.0016 'International Tables Vol C Tables 4.2.6.8 and 6.1.1.4'
H H 0.0000 0.0000 'International Tables Vol C Tables 4.2.6.8 and 6.1.1.4'
N N 0.0061 0.0033 'International Tables Vol C Tables 4.2.6.8 and 6.1.1.4'
O O 0.0106 0.0060 'International Tables Vol C Tables 4.2.6.8 and 6.1.1.4'

loop_
_geom_angle_atom_site_label_1
_geom_angle_atom_site_label_2
_geom_angle_atom_site_label_3
_geom_angle
_geom_angle_site_symmetry_1
_geom_angle_site_symmetry_3
C5 O5 H5 109.5 . .
H1WA O1W H1WB 102.3(18) . .
C7 O2 H2 109.5 . .
C5 C6 C1 120.13(16) . .
C5 C6 H6 119.9 . .
C1 C6 H6 119.9 . .
O3 C8 O4 123.72(16) . .
O3 C8 C1 120.16(16) . .
O4 C8 C1 116.11(15) . .
C9 N1 C11 111.35(15) . .
C9 N1 C10 111.29(15) . .
C11 N1 C10 109.79(14) . .
C9 N1 H1 108.1 . .
C11 N1 H1 108.1 . .
C10 N1 H1 108.1 . .
C5 C4 C3 119.70(16) . .
C5 C4 H4 120.1 . .
C3 C4 H4 120.1 . .
C6 C1 C2 119.47(16) . .
C6 C1 C8 121.00(15) . .
C2 C1 C8 119.51(15) . .
C3 C2 C1 120.32(16) . .
C3 C2 H3 119.8 . .
C1 C2 H3 119.8 . .
C2 C3 C4 120.05(16) . .
C2 C3 C7 120.83(16) . .
C4 C3 C7 119.13(15) . .
O1 C7 O2 122.71(16) . .
O1 C7 C3 124.12(16) . .
O2 C7 C3 113.18(15) . .
O5 C5 C4 122.08(15) . .
O5 C5 C6 117.58(15) . .
C4 C5 C6 120.33(16) . .
N1 C11 C10 110.72(15) . 2_666
N1 C11 H11A 109.5 . .
C10 C11 H11A 109.5 2_666 .
N1 C11 H11B 109.5 . .
C10 C11 H11B 109.5 2_666 .
H11A C11 H11B 108.1 . .
N1 C10 C11 110.64(15) . 2_666
N1 C10 H10A 109.5 . .
C11 C10 H10A 109.5 2_666 .
N1 C10 H10B 109.5 . .
C11 C10 H10B 109.5 2_666 .
H10A C10 H10B 108.1 . .
N1 C9 H9A 109.5 . .
N1 C9 H9B 109.5 . .
H9A C9 H9B 109.5 . .
N1 C9 H9C 109.5 . .
H9A C9 H9C 109.5 . .
H9B C9 H9C 109.5 . .

loop_
_geom_bond_atom_site_label_1
_geom_bond_atom_site_label_2
_geom_bond_distance
_geom_bond_site_symmetry_2
O4 C8 1.273(2) .
O1 C7 1.211(2) .
O5 C5 1.368(2) .
O5 H5 0.8200 .
O1W H1WA 0.899(16) .
O1W H1WB 0.916(16) .
O2 C7 1.312(2) .
O2 H2 0.8200 .
O3 C8 1.236(2) .
C6 C5 1.389(2) .
C6 C1 1.393(2) .
C6 H6 0.9300 .
C8 C1 1.510(2) .
N1 C9 1.486(2) .
N1 C11 1.490(2) .
N1 C10 1.492(2) .
N1 H1 0.9100 .
C4 C5 1.386(2) .
C4 C3 1.396(2) .
C4 H4 0.9300 .
C1 C2 1.394(2) .
C2 C3 1.386(2) .
C2 H3 0.9300 .
C3 C7 1.492(2) .
C11 C10 1.504(3) 2_666
C11 H11A 0.9700 .
C11 H11B 0.9700 .
C10 C11 1.504(3) 2_666
C10 H10A 0.9700 .
C10 H10B 0.9700 .
C9 H9A 0.9600 .
C9 H9B 0.9600 .
C9 H9C 0.9600 .
